data_4129648
loop_
_publ_author_name
'Gandhamsetty, Narasimhulu'
'Park, Sehoon'
'Chang, Sukbok'

_publ_section_title
;
 Selective Silylative Reduction of Pyridines Leading to Structurally
 Diverse Azacyclic Compounds with the Formation of sp&#x00B3; C-Si Bonds.
;
_journal_issue 48
_journal_name_full 'Journal of the American Chemical Society'
_journal_page_first 15176
_journal_page_last 15184
_journal_paper_doi 10.1021/jacs.5b09209
_journal_volume 137
_journal_year 2015
_chemical_formula_moiety 'C23 H28 N2 O3 Si'
_chemical_formula_sum 'C23 H28 N2 O3 Si'
_chemical_formula_weight 408.56
_space_group_IT_number 14
_space_group_name_Hall '-P 2yn'
_space_group_name_H-M_alt 'P 1 21/n 1'
_symmetry_cell_setting monoclinic
_symmetry_space_group_name_Hall '-P 2yn'
_symmetry_space_group_name_H-M 'P 1 21/n 1'
_atom_sites_solution_hydrogens geom
_atom_sites_solution_primary direct
_atom_sites_solution_secondary difmap
_audit_creation_method SHELXTL
_cell_angle_alpha 90.00
_cell_angle_beta 110.4850(17)
_cell_angle_gamma 90.00
_cell_formula_units_Z 4
_cell_length_a 15.5047(7)
_cell_length_b 9.1321(3)
_cell_length_c 16.5055(6)
_cell_measurement_reflns_used 9270
_cell_measurement_temperature 223(2)
_cell_measurement_theta_max 26.94
_cell_measurement_theta_min 2.59
_cell_volume 2189.24(15)
_computing_cell_refinement 'Bruker SAINT'
_computing_data_collection 'Bruker APEX2'
_computing_data_reduction 'Bruker SAINT'
_computing_molecular_graphics 'Bruker SHELXTL'
_computing_publication_material 'Bruker SHELXTL'
_computing_structure_refinement 'Bruker SHELXTL'
_computing_structure_solution 'Bruker SHELXTL'
_diffrn_ambient_temperature 223(2)
_diffrn_measured_fraction_theta_full 0.993
_diffrn_measured_fraction_theta_max 0.993
_diffrn_measurement_device_type 'PHOTON 100 CMOS'
_diffrn_measurement_method '\f and \w scans'
_diffrn_radiation_monochromator graphite
_diffrn_radiation_source 'fine-focus sealed tube'
_diffrn_radiation_type MoK\a
_diffrn_radiation_wavelength 0.71073
_diffrn_reflns_av_R_equivalents 0.0685
_diffrn_reflns_av_sigmaI/netI 0.0237
_diffrn_reflns_limit_h_max 20
_diffrn_reflns_limit_h_min -20
_diffrn_reflns_limit_k_max 12
_diffrn_reflns_limit_k_min -12
_diffrn_reflns_limit_l_max 22
_diffrn_reflns_limit_l_min -22
_diffrn_reflns_number 86918
_diffrn_reflns_theta_full 28.38
_diffrn_reflns_theta_max 28.38
_diffrn_reflns_theta_min 2.23
_exptl_absorpt_coefficient_mu 0.133
_exptl_absorpt_correction_T_max 0.9868
_exptl_absorpt_correction_T_min 0.9726
_exptl_absorpt_correction_type multi-scan
_exptl_absorpt_process_details 'Bruker SADABS'
_exptl_crystal_colour yellow
_exptl_crystal_density_diffrn 1.240
_exptl_crystal_density_method 'not measured'
_exptl_crystal_description Block
_exptl_crystal_F_000 872
_exptl_crystal_size_max 0.21
_exptl_crystal_size_mid 0.15
_exptl_crystal_size_min 0.10
_refine_diff_density_max 0.366
_refine_diff_density_min -0.403
_refine_diff_density_rms 0.050
_refine_ls_extinction_method none
_refine_ls_goodness_of_fit_ref 1.029
_refine_ls_hydrogen_treatment constr
_refine_ls_matrix_type full
_refine_ls_number_parameters 264
_refine_ls_number_reflns 5448
_refine_ls_number_restraints 0
_refine_ls_restrained_S_all 1.029
_refine_ls_R_factor_all 0.0747
_refine_ls_R_factor_gt 0.0494
_refine_ls_shift/su_max 0.001
_refine_ls_shift/su_mean 0.000
_refine_ls_structure_factor_coef Fsqd
_refine_ls_weighting_details 'calc w=1/[\s^2^(Fo^2^)+(0.0602P)^2^+1.1387P] where P=(Fo^2^+2Fc^2^)/3'
_refine_ls_weighting_scheme calc
_refine_ls_wR_factor_gt 0.1208
_refine_ls_wR_factor_ref 0.1364
_reflns_number_gt 4043
_reflns_number_total 5448
_reflns_threshold_expression >2sigma(I)
_cod_data_source_file ja5b09209_si_004.cif
_cod_data_source_block 3BNPNB-a
_cod_depositor_comments
;
The following automatic conversions were performed:

data item '_exptl_absorpt_correction_type' value 'Multi-scan' was
changed to 'multi-scan' in accordance with the
/home/saulius/struct/COD-crude-data/automatic-downloads/DataCite-retrospective/ACS/depositions/lib/dictionaries/cif_core.dic
dictionary named 'cif_core.dic' version 2.4.2 last updated on
2011-04-26.

data item '_symmetry_cell_setting' value 'Monoclinic' was changed to
'monoclinic' in accordance with the
/home/saulius/struct/COD-crude-data/automatic-downloads/DataCite-retrospective/ACS/depositions/lib/dictionaries/cif_core.dic
dictionary named 'cif_core.dic' version 2.4.2 last updated on
2011-04-26.

Automatic conversion script
Id: cif_fix_values 6909 2019-04-08 15:41:33Z antanas 
;
_cod_original_sg_symbol_H-M P2(1)/n
_cod_database_code 4129648

loop_
_symmetry_equiv_pos_as_xyz
'x, y, z'
'-x+1/2, y+1/2, -z+1/2'
'-x, -y, -z'
'x-1/2, -y-1/2, z-1/2'

loop_
_atom_site_label
_atom_site_type_symbol
_atom_site_fract_x
_atom_site_fract_y
_atom_site_fract_z
_atom_site_U_iso_or_equiv
_atom_site_adp_type
_atom_site_occupancy
_atom_site_symmetry_multiplicity
_atom_site_calc_flag
_atom_site_refinement_flags
N1 N 0.36174(9) 1.05850(14) 0.91493(8) 0.0278(3) Uani 1 1 d .
C1 C 0.39635(11) 0.92199(17) 0.89970(10) 0.0276(3) Uani 1 1 d .
H1 H 0.4166 0.9139 0.8524 0.033 Uiso 1 1 calc R
C2 C 0.40179(11) 0.80451(17) 0.94886(10) 0.0282(3) Uani 1 1 d .
C3 C 0.36923(13) 0.80775(19) 1.02449(11) 0.0352(4) Uani 1 1 d .
H3A H 0.4229 0.8091 1.0781 0.042 Uiso 1 1 calc R
H3B H 0.3345 0.7180 1.0243 0.042 Uiso 1 1 calc R
C4 C 0.30814(12) 0.94056(18) 1.02355(11) 0.0315(4) Uani 1 1 d .
H4 H 0.2473 0.9233 0.9783 0.038 Uiso 1 1 calc R
C5 C 0.34884(12) 1.07717(18) 0.99856(10) 0.0315(4) Uani 1 1 d .
H5A H 0.3078 1.1604 0.9950 0.038 Uiso 1 1 calc R
H5B H 0.4083 1.0988 1.0434 0.038 Uiso 1 1 calc R
C6 C 0.44302(13) 0.66065(18) 0.93571(11) 0.0335(4) Uani 1 1 d .
H6A H 0.4961 0.6405 0.9881 0.040 Uiso 1 1 calc R
H6B H 0.3974 0.5838 0.9312 0.040 Uiso 1 1 calc R
C7 C 0.47423(12) 0.64545(17) 0.85922(11) 0.0336(4) Uani 1 1 d .
C8 C 0.41478(15) 0.6714(2) 0.77522(12) 0.0420(4) Uani 1 1 d .
H8 H 0.3540 0.7015 0.7657 0.050 Uiso 1 1 calc R
C9 C 0.44359(19) 0.6536(3) 0.70596(14) 0.0600(6) Uani 1 1 d .
H9 H 0.4030 0.6741 0.6497 0.072 Uiso 1 1 calc R
C10 C 0.5317(2) 0.6056(3) 0.71839(18) 0.0699(7) Uani 1 1 d .
H10 H 0.5511 0.5932 0.6709 0.084 Uiso 1 1 calc R
C11 C 0.59088(18) 0.5763(3) 0.80072(19) 0.0636(7) Uani 1 1 d .
H11 H 0.6506 0.5418 0.8095 0.076 Uiso 1 1 calc R
C12 C 0.56291(14) 0.5973(2) 0.87096(14) 0.0446(5) Uani 1 1 d .
H12 H 0.6043 0.5787 0.9271 0.053 Uiso 1 1 calc R
Si1 Si 0.28942(4) 0.96549(6) 1.13001(3) 0.03810(15) Uani 1 1 d .
H1A H 0.2626 0.8744 1.1436 0.046 Uiso 1 1 d R
C13 C 0.40117(15) 1.0019(3) 1.21818(12) 0.0491(5) Uani 1 1 d .
H13A H 0.4443 0.9231 1.2189 0.059 Uiso 1 1 calc R
H13B H 0.4268 1.0935 1.2055 0.059 Uiso 1 1 calc R
C14 C 0.39390(19) 1.0136(3) 1.30792(14) 0.0691(7) Uani 1 1 d .
H14A H 0.3505 1.0903 1.3077 0.104 Uiso 1 1 calc R
H14B H 0.4539 1.0369 1.3501 0.104 Uiso 1 1 calc R
H14C H 0.3727 0.9211 1.3229 0.104 Uiso 1 1 calc R
C15 C 0.20803(15) 1.1206(3) 1.12269(14) 0.0563(6) Uani 1 1 d .
H15A H 0.1941 1.1231 1.1762 0.068 Uiso 1 1 calc R
H15B H 0.2393 1.2124 1.1194 0.068 Uiso 1 1 calc R
C16 C 0.11914(18) 1.1150(4) 1.04792(17) 0.0810(9) Uani 1 1 d .
H16A H 0.1312 1.1248 0.9943 0.121 Uiso 1 1 calc R
H16B H 0.0796 1.1944 1.0527 0.121 Uiso 1 1 calc R
H16C H 0.0889 1.0221 1.0482 0.121 Uiso 1 1 calc R
C17 C 0.35159(11) 1.17725(17) 0.86306(10) 0.0288(3) Uani 1 1 d .
O1 O 0.33888(10) 1.30045(13) 0.88668(8) 0.0416(3) Uani 1 1 d .
C18 C 0.35477(11) 1.15767(17) 0.77380(10) 0.0274(3) Uani 1 1 d .
C19 C 0.30736(11) 1.04595(18) 0.71882(11) 0.0316(3) Uani 1 1 d .
H19 H 0.2740 0.9770 0.7383 0.038 Uiso 1 1 calc R
C20 C 0.30890(12) 1.03567(19) 0.63605(11) 0.0342(4) Uani 1 1 d .
H20 H 0.2766 0.9608 0.5986 0.041 Uiso 1 1 calc R
C21 C 0.35888(12) 1.1376(2) 0.60943(11) 0.0346(4) Uani 1 1 d .
C22 C 0.40507(12) 1.2520(2) 0.66149(11) 0.0368(4) Uani 1 1 d .
H22 H 0.4378 1.3210 0.6413 0.044 Uiso 1 1 calc R
C23 C 0.40190(12) 1.26232(18) 0.74394(11) 0.0329(4) Uani 1 1 d .
H23 H 0.4317 1.3403 0.7801 0.040 Uiso 1 1 calc R
N2 N 0.36194(12) 1.1239(2) 0.52167(11) 0.0489(4) Uani 1 1 d .
O2 O 0.31559(15) 1.0293(2) 0.47477(11) 0.0824(6) Uani 1 1 d .
O3 O 0.40874(13) 1.2111(2) 0.49938(10) 0.0728(5) Uani 1 1 d .

loop_
_atom_site_aniso_label
_atom_site_aniso_U_11
_atom_site_aniso_U_22
_atom_site_aniso_U_33
_atom_site_aniso_U_23
_atom_site_aniso_U_13
_atom_site_aniso_U_12
N1 0.0343(7) 0.0232(6) 0.0281(7) 0.0005(5) 0.0137(6) 0.0050(5)
C1 0.0310(8) 0.0234(7) 0.0297(8) -0.0019(6) 0.0124(6) 0.0041(6)
C2 0.0316(8) 0.0244(7) 0.0286(8) -0.0008(6) 0.0107(6) 0.0023(6)
C3 0.0446(10) 0.0292(8) 0.0364(9) 0.0034(7) 0.0201(8) 0.0030(7)
C4 0.0322(8) 0.0327(8) 0.0319(8) -0.0004(7) 0.0140(7) 0.0002(7)
C5 0.0379(9) 0.0290(8) 0.0307(8) -0.0026(6) 0.0159(7) 0.0033(7)
C6 0.0427(9) 0.0222(8) 0.0357(9) 0.0023(7) 0.0139(7) 0.0042(7)
C7 0.0428(9) 0.0198(7) 0.0399(9) -0.0054(7) 0.0166(8) -0.0007(7)
C8 0.0537(11) 0.0317(9) 0.0396(10) -0.0089(7) 0.0150(9) -0.0029(8)
C9 0.0940(19) 0.0468(12) 0.0417(11) -0.0145(9) 0.0269(12) -0.0092(12)
C10 0.108(2) 0.0545(14) 0.0716(17) -0.0238(13) 0.0622(17) -0.0123(14)
C11 0.0691(15) 0.0490(13) 0.0903(19) -0.0209(13) 0.0498(15) -0.0004(11)
C12 0.0475(11) 0.0310(9) 0.0582(12) -0.0083(8) 0.0222(9) 0.0036(8)
Si1 0.0411(3) 0.0437(3) 0.0366(3) 0.0027(2) 0.0223(2) 0.0021(2)
C13 0.0504(12) 0.0634(13) 0.0355(10) -0.0013(9) 0.0174(9) 0.0108(10)
C14 0.0810(17) 0.094(2) 0.0352(11) 0.0005(12) 0.0234(11) 0.0061(15)
C15 0.0519(12) 0.0720(15) 0.0538(13) -0.0021(11) 0.0296(10) 0.0154(11)
C16 0.0610(15) 0.117(3) 0.0661(16) 0.0142(16) 0.0236(13) 0.0330(16)
C17 0.0296(8) 0.0243(8) 0.0314(8) 0.0004(6) 0.0092(6) 0.0047(6)
O1 0.0627(9) 0.0250(6) 0.0393(7) 0.0013(5) 0.0207(6) 0.0127(6)
C18 0.0287(8) 0.0235(7) 0.0283(8) 0.0034(6) 0.0080(6) 0.0056(6)
C19 0.0325(8) 0.0285(8) 0.0329(8) 0.0016(7) 0.0104(7) -0.0028(7)
C20 0.0375(9) 0.0324(9) 0.0304(8) -0.0036(7) 0.0089(7) -0.0042(7)
C21 0.0368(9) 0.0382(9) 0.0295(8) 0.0012(7) 0.0124(7) 0.0013(7)
C22 0.0403(10) 0.0330(9) 0.0379(9) 0.0055(7) 0.0149(8) -0.0046(7)
C23 0.0376(9) 0.0235(8) 0.0349(9) 0.0004(6) 0.0093(7) -0.0020(7)
N2 0.0550(10) 0.0602(11) 0.0361(8) -0.0017(8) 0.0217(8) -0.0045(9)
O2 0.1179(16) 0.0921(14) 0.0488(10) -0.0315(9) 0.0436(10) -0.0417(12)
O3 0.0825(12) 0.0972(14) 0.0500(9) -0.0014(9) 0.0373(9) -0.0293(11)

loop_
_atom_type_symbol
_atom_type_description
_atom_type_scat_dispersion_real
_atom_type_scat_dispersion_imag
_atom_type_scat_source
C C 0.0033 0.0016 'International Tables Vol C Tables 4.2.6.8 and 6.1.1.4'
H H 0.0000 0.0000 'International Tables Vol C Tables 4.2.6.8 and 6.1.1.4'
N N 0.0061 0.0033 'International Tables Vol C Tables 4.2.6.8 and 6.1.1.4'
O O 0.0106 0.0060 'International Tables Vol C Tables 4.2.6.8 and 6.1.1.4'
Si Si 0.0817 0.0704 'International Tables Vol C Tables 4.2.6.8 and 6.1.1.4'

loop_
_geom_angle_atom_site_label_1
_geom_angle_atom_site_label_2
_geom_angle_atom_site_label_3
_geom_angle
C17 N1 C1 124.06(13)
C17 N1 C5 118.39(13)
C1 N1 C5 116.95(13)
C2 C1 N1 123.35(14)
C2 C1 H1 118.3
N1 C1 H1 118.3
C1 C2 C3 121.56(14)
C1 C2 C6 123.64(14)
C3 C2 C6 114.78(14)
C2 C3 C4 113.13(14)
C2 C3 H3A 109.0
C4 C3 H3A 109.0
C2 C3 H3B 109.0
C4 C3 H3B 109.0
H3A C3 H3B 107.8
C5 C4 C3 109.76(13)
C5 C4 Si1 111.51(11)
C3 C4 Si1 112.35(11)
C5 C4 H4 107.7
C3 C4 H4 107.7
Si1 C4 H4 107.7
N1 C5 C4 111.42(13)
N1 C5 H5A 109.3
C4 C5 H5A 109.3
N1 C5 H5B 109.3
C4 C5 H5B 109.3
H5A C5 H5B 108.0
C7 C6 C2 118.46(14)
C7 C6 H6A 107.7
C2 C6 H6A 107.7
C7 C6 H6B 107.7
C2 C6 H6B 107.7
H6A C6 H6B 107.1
C8 C7 C12 118.08(18)
C8 C7 C6 121.60(16)
C12 C7 C6 120.23(17)
C9 C8 C7 120.9(2)
C9 C8 H8 119.5
C7 C8 H8 119.5
C8 C9 C10 120.5(2)
C8 C9 H9 119.8
C10 C9 H9 119.8
C11 C10 C9 119.5(2)
C11 C10 H10 120.3
C9 C10 H10 120.3
C10 C11 C12 120.3(2)
C10 C11 H11 119.9
C12 C11 H11 119.9
C11 C12 C7 120.7(2)
C11 C12 H12 119.6
C7 C12 H12 119.6
C13 Si1 C15 109.69(11)
C13 Si1 C4 110.13(8)
C15 Si1 C4 110.49(9)
C13 Si1 H1A 108.8
C15 Si1 H1A 108.8
C4 Si1 H1A 108.8
C14 C13 Si1 113.96(16)
C14 C13 H13A 108.8
Si1 C13 H13A 108.8
C14 C13 H13B 108.8
Si1 C13 H13B 108.8
H13A C13 H13B 107.7
C13 C14 H14A 109.5
C13 C14 H14B 109.5
H14A C14 H14B 109.5
C13 C14 H14C 109.5
H14A C14 H14C 109.5
H14B C14 H14C 109.5
C16 C15 Si1 115.67(19)
C16 C15 H15A 108.4
Si1 C15 H15A 108.4
C16 C15 H15B 108.4
Si1 C15 H15B 108.4
H15A C15 H15B 107.4
C15 C16 H16A 109.5
C15 C16 H16B 109.5
H16A C16 H16B 109.5
C15 C16 H16C 109.5
H16A C16 H16C 109.5
H16B C16 H16C 109.5
O1 C17 N1 121.85(15)
O1 C17 C18 118.96(14)
N1 C17 C18 119.19(13)
C19 C18 C23 119.64(15)
C19 C18 C17 122.38(15)
C23 C18 C17 117.81(14)
C20 C19 C18 120.52(15)
C20 C19 H19 119.7
C18 C19 H19 119.7
C19 C20 C21 118.48(16)
C19 C20 H20 120.8
C21 C20 H20 120.8
C20 C21 C22 122.62(16)
C20 C21 N2 118.17(16)
C22 C21 N2 119.21(16)
C23 C22 C21 118.32(16)
C23 C22 H22 120.8
C21 C22 H22 120.8
C22 C23 C18 120.34(15)
C22 C23 H23 119.8
C18 C23 H23 119.8
O2 N2 O3 123.72(18)
O2 N2 C21 118.20(17)
O3 N2 C21 118.05(17)

loop_
_geom_bond_atom_site_label_1
_geom_bond_atom_site_label_2
_geom_bond_distance
N1 C17 1.356(2)
N1 C1 1.4142(19)
N1 C5 1.4724(19)
C1 C2 1.330(2)
C1 H1 0.9400
C2 C3 1.502(2)
C2 C6 1.510(2)
C3 C4 1.536(2)
C3 H3A 0.9800
C3 H3B 0.9800
C4 C5 1.519(2)
C4 Si1 1.8922(17)
C4 H4 0.9900
C5 H5A 0.9800
C5 H5B 0.9800
C6 C7 1.508(2)
C6 H6A 0.9800
C6 H6B 0.9800
C7 C8 1.390(3)
C7 C12 1.391(3)
C8 C9 1.375(3)
C8 H8 0.9400
C9 C10 1.380(4)
C9 H9 0.9400
C10 C11 1.374(4)
C10 H10 0.9400
C11 C12 1.386(3)
C11 H11 0.9400
C12 H12 0.9400
Si1 C13 1.862(2)
Si1 C15 1.873(2)
Si1 H1A 0.9900
C13 C14 1.528(3)
C13 H13A 0.9800
C13 H13B 0.9800
C14 H14A 0.9700
C14 H14B 0.9700
C14 H14C 0.9700
C15 C16 1.495(3)
C15 H15A 0.9800
C15 H15B 0.9800
C16 H16A 0.9700
C16 H16B 0.9700
C16 H16C 0.9700
C17 O1 1.2290(19)
C17 C18 1.502(2)
C18 C19 1.392(2)
C18 C23 1.394(2)
C19 C20 1.378(2)
C19 H19 0.9400
C20 C21 1.378(2)
C20 H20 0.9400
C21 C22 1.382(3)
C21 N2 1.471(2)
C22 C23 1.382(2)
C22 H22 0.9400
C23 H23 0.9400
N2 O2 1.214(2)
N2 O3 1.217(2)

loop_
_geom_torsion_atom_site_label_1
_geom_torsion_atom_site_label_2
_geom_torsion_atom_site_label_3
_geom_torsion_atom_site_label_4
_geom_torsion
C17 N1 C1 C2 -176.67(16)
C5 N1 C1 C2 12.4(2)
N1 C1 C2 C3 1.2(3)
N1 C1 C2 C6 -176.82(15)
C1 C2 C3 C4 15.3(2)
C6 C2 C3 C4 -166.54(14)
C2 C3 C4 C5 -42.82(19)
C2 C3 C4 Si1 -167.49(12)
C17 N1 C5 C4 147.03(15)
C1 N1 C5 C4 -41.48(19)
C3 C4 C5 N1 55.91(18)
Si1 C4 C5 N1 -178.94(11)
C1 C2 C6 C7 -4.2(3)
C3 C2 C6 C7 177.67(15)
C2 C6 C7 C8 -55.8(2)
C2 C6 C7 C12 127.55(18)
C12 C7 C8 C9 -1.7(3)
C6 C7 C8 C9 -178.37(17)
C7 C8 C9 C10 1.7(3)
C8 C9 C10 C11 -0.3(4)
C9 C10 C11 C12 -1.2(4)
C10 C11 C12 C7 1.3(3)
C8 C7 C12 C11 0.2(3)
C6 C7 C12 C11 176.94(18)
C5 C4 Si1 C13 -61.09(15)
C3 C4 Si1 C13 62.61(15)
C5 C4 Si1 C15 60.25(15)
C3 C4 Si1 C15 -176.05(13)
C15 Si1 C13 C14 62.0(2)
C4 Si1 C13 C14 -176.17(17)
C13 Si1 C15 C16 173.09(19)
C4 Si1 C15 C16 51.5(2)
C1 N1 C17 O1 -165.35(16)
C5 N1 C17 O1 5.5(2)
C1 N1 C17 C18 15.4(2)
C5 N1 C17 C18 -173.73(14)
O1 C17 C18 C19 -133.83(17)
N1 C17 C18 C19 45.4(2)
O1 C17 C18 C23 41.5(2)
N1 C17 C18 C23 -139.21(16)
C23 C18 C19 C20 1.9(2)
C17 C18 C19 C20 177.17(15)
C18 C19 C20 C21 0.5(3)
C19 C20 C21 C22 -2.0(3)
C19 C20 C21 N2 178.61(16)
C20 C21 C22 C23 1.1(3)
N2 C21 C22 C23 -179.54(16)
C21 C22 C23 C18 1.4(3)
C19 C18 C23 C22 -2.8(2)
C17 C18 C23 C22 -178.32(15)
C20 C21 N2 O2 4.7(3)
C22 C21 N2 O2 -174.8(2)
C20 C21 N2 O3 -177.47(19)
C22 C21 N2 O3 3.1(3)
